data_1551073
loop_
_publ_author_name
'Hu, Yu-Long'
'Wang, Zhe'
'Yang, Hui'
'Chen, Jie'
'Wu, Zi-Bo'
'Lei, Yibo'
'Zhou, Ling'

_publ_section_title
;
 Conversion of Two Stereocenters to One or Two Chiral Axes:
 Atroposelective Synthesis of 2,3-Diarylbenzoindoles
;
_journal_name_full 'Chemical Science'
_journal_paper_doi 10.1039/C9SC00810A
_journal_year 2019
_chemical_absolute_configuration rm
_chemical_formula_moiety 'C36 H27 Br N2 O2, C3 H8 O'
_chemical_formula_sum 'C39 H35 Br N2 O3'
_chemical_formula_weight 659.60
_space_group_crystal_system orthorhombic
_space_group_IT_number 19
_space_group_name_Hall 'P 2ac 2ab'
_space_group_name_H-M_alt 'P 21 21 21'
_symmetry_space_group_name_Hall 'P 2ac 2ab'
_symmetry_space_group_name_H-M 'P 21 21 21'
_atom_sites_solution_hydrogens geom
_atom_sites_solution_primary dual
_audit_creation_date 2019-01-19
_audit_creation_method
;
Olex2 1.2
(compiled 2018.05.29 svn.r3508 for OlexSys, GUI svn.r5506)
;
_audit_update_record
;
2019-01-19 deposited with the CCDC.    2019-05-20 downloaded from the CCDC.
;
_cell_angle_alpha 90
_cell_angle_beta 90
_cell_angle_gamma 90
_cell_formula_units_Z 4
_cell_length_a 11.153(2)
_cell_length_b 11.570(2)
_cell_length_c 25.918(4)
_cell_measurement_reflns_used 2717
_cell_measurement_temperature 296(2)
_cell_measurement_theta_max 19.497
_cell_measurement_theta_min 2.359
_cell_volume 3344.5(10)
_computing_cell_refinement 'SAINT v7.68A (Bruker, 2009)'
_computing_data_collection 'SAINT v7.68A (Bruker, 2009)'
_computing_data_reduction 'SAINT v7.68A (Bruker, 2009)'
_computing_molecular_graphics 'Olex2 (Dolomanov et al., 2009)'
_computing_publication_material 'Olex2 (Dolomanov et al., 2009)'
_computing_structure_refinement 'ShelXL (Sheldrick, 2015)'
_computing_structure_solution 'ShelXT (Sheldrick, 2015)'
_diffrn_ambient_temperature 296.15
_diffrn_measured_fraction_theta_full 1.000
_diffrn_measured_fraction_theta_max 0.997
_diffrn_measurement_device_type 'CCD area detector'
_diffrn_measurement_method 'phi and omega scans'
_diffrn_radiation_monochromator graphite
_diffrn_radiation_type MoK\a
_diffrn_radiation_wavelength 0.71073
_diffrn_reflns_av_R_equivalents 0.0528
_diffrn_reflns_av_unetI/netI 0.0949
_diffrn_reflns_Laue_measured_fraction_full 1.000
_diffrn_reflns_Laue_measured_fraction_max 0.997
_diffrn_reflns_limit_h_max 13
_diffrn_reflns_limit_h_min -13
_diffrn_reflns_limit_k_max 12
_diffrn_reflns_limit_k_min -14
_diffrn_reflns_limit_l_max 26
_diffrn_reflns_limit_l_min -32
_diffrn_reflns_number 18279
_diffrn_reflns_point_group_measured_fraction_full 0.999
_diffrn_reflns_point_group_measured_fraction_max 0.989
_diffrn_reflns_theta_full 25.242
_diffrn_reflns_theta_max 26.339
_diffrn_reflns_theta_min 1.571
_exptl_absorpt_coefficient_mu 1.269
_exptl_absorpt_correction_T_max 0.7454
_exptl_absorpt_correction_T_min 0.5134
_exptl_absorpt_correction_type multi-scan
_exptl_absorpt_process_details
'SADABS-2008/1 (Bruker,2008) was used for absorption correction. wR2(int) was 0.0929 before and 0.0645 after correction. The Ratio of minimum to maximum transmission is 0.6888. The \l/2 correction factor is 0.0015.'
_exptl_crystal_colour colourless
_exptl_crystal_colour_primary colourless
_exptl_crystal_density_diffrn 1.310
_exptl_crystal_description block
_exptl_crystal_F_000 1368
_exptl_crystal_size_max 0.05
_exptl_crystal_size_mid 0.04
_exptl_crystal_size_min 0.03
_refine_diff_density_max 0.719
_refine_diff_density_min -0.576
_refine_diff_density_rms 0.049
_refine_ls_abs_structure_details
;
 Flack x determined using 1122 quotients [(I+)-(I-)]/[(I+)+(I-)]
 (Parsons, Flack and Wagner, Acta Cryst. B69 (2013) 249-259).
;
_refine_ls_abs_structure_Flack 0.036(7)
_refine_ls_extinction_method none
_refine_ls_goodness_of_fit_ref 1.030
_refine_ls_hydrogen_treatment constr
_refine_ls_matrix_type full
_refine_ls_number_parameters 411
_refine_ls_number_reflns 6740
_refine_ls_number_restraints 6
_refine_ls_restrained_S_all 1.032
_refine_ls_R_factor_all 0.1314
_refine_ls_R_factor_gt 0.0597
_refine_ls_shift/su_max 0.002
_refine_ls_shift/su_mean 0.000
_refine_ls_structure_factor_coef Fsqd
_refine_ls_weighting_details 'w=1/[\s^2^(Fo^2^)+(0.0754P)^2^+0.3433P] where P=(Fo^2^+2Fc^2^)/3'
_refine_ls_weighting_scheme calc
_refine_ls_wR_factor_gt 0.1475
_refine_ls_wR_factor_ref 0.1773
_reflns_Friedel_coverage 0.764
_reflns_Friedel_fraction_full 0.998
_reflns_Friedel_fraction_max 0.978
_reflns_number_gt 3530
_reflns_number_total 6740
_reflns_threshold_expression 'I > 2\s(I)'
_cod_data_source_file c9sc00810a2.cif
_cod_data_source_block xb1852
_cod_original_cell_volume 3344.4(10)
_cod_database_code 1551073
_shelx_shelxl_version_number 2018/3
_shelx_space_group_comment
;
The symmetry employed for this shelxl refinement is uniquely defined
by the following loop, which should always be used as a source of
symmetry information in preference to the above space-group names.
They are only intended as comments.
;
_shelx_estimated_absorpt_t_max 0.963
_shelx_estimated_absorpt_t_min 0.939
_olex2_refinement_description
;
1. Fixed Uiso
 At 1.2 times of:
  All C(H) groups, All N(H) groups
 At 1.5 times of:
  All C(H,H,H) groups, All O(H) groups
2. Uiso/Uaniso restraints and constraints
Uanis(C39) \\sim Ueq: with sigma of 0.01 and sigma for terminal atoms of 0.02
3.a Ternary CH refined with riding coordinates:
 C1(H1), C2(H2B), C37(H37)
3.b Aromatic/amide H refined with riding coordinates:
 N2(H2A), C5(H5), C6(H6), C8(H8), C10(H10), C11(H11), C15(H15), C16(H16),
 C17(H17), C18(H18), C19(H19), C22(H22), C23(H23), C25(H25), C26(H26), C27(H27),
  C28(H28), C32(H32), C33(H33), C34(H34), C35(H35)
3.c Idealised Me refined as rotating group:
 C36(H36A,H36B,H36C), C38(H38A,H38B,H38C), C39(H39A,H39B,H39C)
3.d Idealised tetrahedral OH refined as rotating group:
 O2(H2), O3(H3)
;
_olex2_submission_special_instructions 'No special instructions were received'

loop_
_space_group_symop_operation_xyz
'x, y, z'
'-x+1/2, -y, z+1/2'
'-x, y+1/2, -z+1/2'
'x+1/2, -y+1/2, -z'

loop_
_atom_site_label
_atom_site_type_symbol
_atom_site_fract_x
_atom_site_fract_y
_atom_site_fract_z
_atom_site_U_iso_or_equiv
_atom_site_adp_type
_atom_site_occupancy
_atom_site_site_symmetry_order
_atom_site_calc_flag
_atom_site_refinement_flags_posn
_atom_site_refinement_flags_adp
Br1 Br 1.04727(14) 0.31332(14) 0.58137(7) 0.1838(8) Uani 1 1 d . .
O1 O 0.3684(5) 0.6283(5) 0.79231(17) 0.0816(15) Uani 1 1 d . .
O2 O 0.2946(4) 0.5939(4) 0.67829(19) 0.0714(13) Uani 1 1 d . .
H2 H 0.352418 0.600169 0.697658 0.107 Uiso 1 1 calc GR .
N1 N 0.4999(4) 0.6879(4) 0.70900(17) 0.0470(12) Uani 1 1 d . .
N2 N 0.5041(4) 0.7491(4) 0.75684(17) 0.0494(12) Uani 1 1 d . .
H2A H 0.548819 0.809129 0.760415 0.059 Uiso 1 1 calc R .
C1 C 0.4827(5) 0.7651(5) 0.66332(19) 0.0435(14) Uani 1 1 d . .
H1 H 0.519857 0.840134 0.670642 0.052 Uiso 1 1 calc R .
C2 C 0.5555(5) 0.7040(5) 0.6195(2) 0.0480(15) Uani 1 1 d . .
H2B H 0.500415 0.656237 0.599163 0.058 Uiso 1 1 calc R .
C3 C 0.6375(5) 0.6255(5) 0.6498(2) 0.0461(14) Uani 1 1 d . .
C4 C 0.7332(6) 0.5559(6) 0.6318(2) 0.0558(16) Uani 1 1 d . .
C5 C 0.7751(6) 0.5543(6) 0.5797(3) 0.0633(18) Uani 1 1 d . .
H5 H 0.739810 0.602064 0.555126 0.076 Uiso 1 1 calc R .
C6 C 0.8666(8) 0.4829(8) 0.5661(3) 0.090(3) Uani 1 1 d . .
H6 H 0.893017 0.481971 0.532064 0.108 Uiso 1 1 calc R .
C7 C 0.9208(8) 0.4120(8) 0.6018(4) 0.093(3) Uani 1 1 d . .
C8 C 0.8843(7) 0.4079(7) 0.6514(4) 0.087(2) Uani 1 1 d . .
H8 H 0.921255 0.357810 0.674502 0.104 Uiso 1 1 calc R .
C9 C 0.7894(6) 0.4801(6) 0.6682(3) 0.0600(17) Uani 1 1 d . .
C10 C 0.7465(6) 0.4760(6) 0.7197(3) 0.0629(19) Uani 1 1 d . .
H10 H 0.782122 0.425539 0.743073 0.075 Uiso 1 1 calc R .
C11 C 0.6552(6) 0.5439(5) 0.7355(2) 0.0557(17) Uani 1 1 d . .
H11 H 0.627873 0.540745 0.769394 0.067 Uiso 1 1 calc R .
C12 C 0.6025(5) 0.6192(5) 0.6998(2) 0.0475(15) Uani 1 1 d . .
C13 C 0.4364(6) 0.7104(6) 0.7961(2) 0.0545(16) Uani 1 1 d . .
C14 C 0.4538(6) 0.7718(6) 0.8465(2) 0.0539(15) Uani 1 1 d . .
C15 C 0.3753(7) 0.7439(7) 0.8864(2) 0.073(2) Uani 1 1 d . .
H15 H 0.314206 0.690872 0.880432 0.088 Uiso 1 1 calc R .
C16 C 0.3864(9) 0.7930(8) 0.9340(3) 0.092(3) Uani 1 1 d . .
H16 H 0.331975 0.775235 0.959971 0.111 Uiso 1 1 calc R .
C17 C 0.4778(9) 0.8680(8) 0.9431(3) 0.091(3) Uani 1 1 d . .
H17 H 0.486841 0.899019 0.975937 0.109 Uiso 1 1 calc R .
C18 C 0.5579(8) 0.8995(7) 0.9046(3) 0.082(2) Uani 1 1 d . .
H18 H 0.619128 0.952091 0.911084 0.098 Uiso 1 1 calc R .
C19 C 0.5440(7) 0.8504(6) 0.8560(2) 0.0638(18) Uani 1 1 d . .
H19 H 0.596259 0.870856 0.829510 0.077 Uiso 1 1 calc R .
C20 C 0.3518(5) 0.7842(5) 0.6501(2) 0.0472(14) Uani 1 1 d . .
C21 C 0.2679(5) 0.6991(6) 0.6576(2) 0.0559(16) Uani 1 1 d . .
C22 C 0.1472(6) 0.7145(7) 0.6437(3) 0.0708(19) Uani 1 1 d . .
H22 H 0.091629 0.656490 0.650420 0.085 Uiso 1 1 calc R .
C23 C 0.1119(6) 0.8132(8) 0.6205(3) 0.078(2) Uani 1 1 d . .
H23 H 0.031667 0.822692 0.611661 0.094 Uiso 1 1 calc R .
C24 C 0.1947(6) 0.9028(7) 0.6094(2) 0.0625(18) Uani 1 1 d . .
C25 C 0.1601(8) 1.0023(9) 0.5818(3) 0.095(3) Uani 1 1 d . .
H25 H 0.080580 1.010798 0.571688 0.114 Uiso 1 1 calc R .
C26 C 0.2401(8) 1.0851(8) 0.5700(3) 0.087(2) Uani 1 1 d . .
H26 H 0.215800 1.149700 0.551335 0.104 Uiso 1 1 calc R .
C27 C 0.3603(7) 1.0745(6) 0.5856(3) 0.072(2) Uani 1 1 d . .
H27 H 0.415488 1.131856 0.577433 0.087 Uiso 1 1 calc R .
C28 C 0.3957(6) 0.9793(5) 0.6130(2) 0.0556(17) Uani 1 1 d . .
H28 H 0.474882 0.973843 0.623883 0.067 Uiso 1 1 calc R .
C29 C 0.3159(5) 0.8901(6) 0.6249(2) 0.0515(16) Uani 1 1 d . .
C30 C 0.6150(5) 0.7914(5) 0.5837(2) 0.0512(15) Uani 1 1 d . .
C31 C 0.5753(6) 0.8065(6) 0.5330(2) 0.0641(18) Uani 1 1 d . .
C32 C 0.6342(8) 0.8914(7) 0.5037(3) 0.082(2) Uani 1 1 d . .
H32 H 0.609649 0.903037 0.469810 0.099 Uiso 1 1 calc R .
C33 C 0.7251(8) 0.9573(7) 0.5223(4) 0.083(2) Uani 1 1 d . .
H33 H 0.761505 1.012354 0.501350 0.100 Uiso 1 1 calc R .
C34 C 0.7631(7) 0.9419(7) 0.5724(4) 0.078(2) Uani 1 1 d . .
H34 H 0.824058 0.987694 0.585850 0.094 Uiso 1 1 calc R .
C35 C 0.7095(5) 0.8576(6) 0.6026(3) 0.0609(17) Uani 1 1 d . .
H35 H 0.737197 0.844989 0.635986 0.073 Uiso 1 1 calc R .
C36 C 0.4742(8) 0.7382(9) 0.5109(3) 0.091(3) Uani 1 1 d . .
H36A H 0.493175 0.657390 0.512531 0.136 Uiso 1 1 calc GR .
H36B H 0.461778 0.760451 0.475662 0.136 Uiso 1 1 calc GR .
H36C H 0.402608 0.752945 0.530424 0.136 Uiso 1 1 calc GR .
O3 O 0.2935(4) 0.4014(4) 0.76166(18) 0.0675(12) Uani 1 1 d . .
H3 H 0.311107 0.467037 0.770924 0.101 Uiso 1 1 calc GR .
C37 C 0.1689(7) 0.3977(7) 0.7475(3) 0.084(2) Uani 1 1 d . .
H37 H 0.164826 0.419455 0.711028 0.101 Uiso 1 1 calc R .
C38 C 0.0951(8) 0.4813(10) 0.7755(4) 0.123(4) Uani 1 1 d . .
H38A H 0.105304 0.470311 0.811958 0.185 Uiso 1 1 calc GR .
H38B H 0.012336 0.470241 0.766592 0.185 Uiso 1 1 calc GR .
H38C H 0.119173 0.558292 0.766347 0.185 Uiso 1 1 calc GR .
C39 C 0.1286(10) 0.2776(9) 0.7506(5) 0.142(4) Uani 1 1 d . U
H39A H 0.168821 0.232623 0.724790 0.213 Uiso 1 1 calc GR .
H39B H 0.043601 0.274296 0.745015 0.213 Uiso 1 1 calc GR .
H39C H 0.146949 0.247178 0.784184 0.213 Uiso 1 1 calc GR .

loop_
_atom_site_aniso_label
_atom_site_aniso_U_11
_atom_site_aniso_U_22
_atom_site_aniso_U_33
_atom_site_aniso_U_23
_atom_site_aniso_U_13
_atom_site_aniso_U_12
Br1 0.1793(13) 0.1919(15) 0.1801(12) -0.0079(11) 0.0590(10) 0.1258(12)
O1 0.096(4) 0.092(4) 0.057(3) -0.013(3) 0.015(3) -0.038(3)
O2 0.073(3) 0.057(3) 0.085(3) 0.015(3) -0.010(3) -0.013(2)
N1 0.047(3) 0.055(3) 0.039(3) 0.002(2) -0.003(2) 0.008(2)
N2 0.055(3) 0.057(3) 0.037(3) -0.002(2) 0.002(2) -0.002(2)
C1 0.048(3) 0.046(3) 0.036(3) 0.000(3) -0.004(2) 0.002(3)
C2 0.048(3) 0.056(4) 0.040(3) -0.006(3) -0.006(3) 0.006(3)
C3 0.046(3) 0.047(3) 0.045(3) -0.001(3) 0.000(3) 0.004(3)
C4 0.057(4) 0.058(4) 0.053(4) -0.011(3) 0.001(3) 0.007(3)
C5 0.063(4) 0.064(4) 0.062(4) -0.012(3) 0.014(4) 0.005(3)
C6 0.088(6) 0.096(6) 0.085(6) -0.024(5) 0.022(5) 0.015(5)
C7 0.083(6) 0.099(6) 0.098(7) -0.019(5) 0.017(5) 0.043(5)
C8 0.080(6) 0.078(5) 0.103(7) -0.001(5) 0.002(5) 0.027(5)
C9 0.055(4) 0.054(4) 0.071(5) -0.007(3) -0.008(4) 0.008(3)
C10 0.070(5) 0.055(4) 0.064(5) 0.000(3) -0.011(4) 0.017(4)
C11 0.062(4) 0.057(4) 0.049(4) -0.002(3) -0.013(3) 0.005(3)
C12 0.044(3) 0.050(4) 0.048(4) 0.002(3) -0.010(3) 0.009(3)
C13 0.066(4) 0.058(4) 0.040(4) 0.003(3) 0.001(3) 0.007(4)
C14 0.065(4) 0.058(4) 0.039(3) 0.002(3) 0.006(3) 0.002(3)
C15 0.085(5) 0.080(5) 0.055(4) -0.004(4) 0.010(4) 0.005(4)
C16 0.112(7) 0.105(7) 0.059(5) -0.010(5) 0.027(5) 0.001(6)
C17 0.137(8) 0.092(6) 0.045(4) -0.017(4) 0.004(5) 0.021(6)
C18 0.128(7) 0.068(5) 0.048(4) -0.010(4) -0.009(5) 0.006(5)
C19 0.089(5) 0.061(4) 0.042(4) -0.001(3) 0.002(3) 0.000(4)
C20 0.042(3) 0.055(4) 0.045(3) -0.002(3) 0.001(3) 0.008(3)
C21 0.050(4) 0.060(4) 0.057(4) -0.001(4) 0.000(3) -0.001(3)
C22 0.054(4) 0.086(5) 0.073(5) -0.004(4) -0.005(4) -0.008(4)
C23 0.046(4) 0.108(6) 0.080(5) 0.006(5) -0.003(4) 0.015(4)
C24 0.054(4) 0.079(5) 0.054(4) 0.000(4) -0.005(3) 0.027(4)
C25 0.082(6) 0.116(7) 0.086(6) 0.018(6) -0.011(5) 0.046(6)
C26 0.088(6) 0.086(6) 0.087(6) 0.020(5) 0.002(5) 0.040(5)
C27 0.092(6) 0.054(4) 0.072(4) 0.006(4) -0.003(4) 0.012(4)
C28 0.067(4) 0.049(4) 0.051(4) -0.001(3) -0.004(3) 0.012(3)
C29 0.053(4) 0.063(4) 0.039(3) -0.009(3) -0.006(3) 0.011(3)
C30 0.051(4) 0.058(4) 0.045(3) -0.003(3) 0.004(3) 0.012(3)
C31 0.074(5) 0.075(5) 0.043(4) 0.005(4) 0.006(3) 0.011(4)
C32 0.096(6) 0.098(6) 0.053(4) 0.013(5) 0.003(4) 0.024(5)
C33 0.073(6) 0.091(6) 0.086(6) 0.023(5) 0.026(5) 0.006(5)
C34 0.057(5) 0.085(6) 0.093(6) 0.007(5) 0.016(4) 0.002(4)
C35 0.047(4) 0.075(5) 0.062(4) 0.009(4) 0.005(3) -0.003(3)
C36 0.104(6) 0.124(7) 0.044(4) -0.001(4) -0.016(4) 0.001(6)
O3 0.056(3) 0.070(3) 0.076(3) 0.004(3) -0.005(2) -0.005(2)
C37 0.064(5) 0.087(6) 0.101(6) 0.012(5) -0.016(4) -0.008(4)
C38 0.066(6) 0.139(9) 0.164(10) 0.009(8) -0.005(6) 0.023(6)
C39 0.115(8) 0.105(7) 0.206(10) 0.044(8) -0.071(8) -0.035(6)

loop_
_atom_type_symbol
_atom_type_description
_atom_type_scat_dispersion_real
_atom_type_scat_dispersion_imag
_atom_type_scat_source
C C 0.0033 0.0016 'International Tables Vol C Tables 4.2.6.8 and 6.1.1.4'
H H 0.0000 0.0000 'International Tables Vol C Tables 4.2.6.8 and 6.1.1.4'
Br Br -0.2901 2.4595 'International Tables Vol C Tables 4.2.6.8 and 6.1.1.4'
N N 0.0061 0.0033 'International Tables Vol C Tables 4.2.6.8 and 6.1.1.4'
O O 0.0106 0.0060 'International Tables Vol C Tables 4.2.6.8 and 6.1.1.4'

loop_
_geom_angle_atom_site_label_1
_geom_angle_atom_site_label_2
_geom_angle_atom_site_label_3
_geom_angle
C21 O2 H2 109.5
N2 N1 C1 113.3(4)
C12 N1 N2 113.5(4)
C12 N1 C1 107.8(4)
N1 N2 H2A 120.9
C13 N2 N1 118.3(5)
C13 N2 H2A 120.9
N1 C1 H1 108.8
N1 C1 C2 103.8(4)
N1 C1 C20 112.9(5)
C2 C1 H1 108.8
C20 C1 H1 108.8
C20 C1 C2 113.6(4)
C1 C2 H2B 108.7
C3 C2 C1 102.1(4)
C3 C2 H2B 108.7
C3 C2 C30 116.9(5)
C30 C2 C1 111.6(5)
C30 C2 H2B 108.7
C4 C3 C2 128.9(5)
C12 C3 C2 110.8(5)
C12 C3 C4 120.1(5)
C3 C4 C5 124.4(6)
C3 C4 C9 117.5(6)
C5 C4 C9 118.1(6)
C4 C5 H5 120.1
C6 C5 C4 119.9(7)
C6 C5 H5 120.1
C5 C6 H6 119.4
C5 C6 C7 121.2(7)
C7 C6 H6 119.4
C6 C7 Br1 120.0(7)
C8 C7 Br1 118.1(7)
C8 C7 C6 121.9(7)
C7 C8 H8 120.1
C7 C8 C9 119.8(8)
C9 C8 H8 120.1
C8 C9 C4 119.1(7)
C8 C9 C10 121.4(7)
C10 C9 C4 119.5(6)
C9 C10 H10 119.3
C11 C10 C9 121.3(6)
C11 C10 H10 119.3
C10 C11 H11 120.7
C10 C11 C12 118.5(6)
C12 C11 H11 120.7
C3 C12 N1 111.4(5)
C3 C12 C11 123.0(6)
C11 C12 N1 125.3(5)
O1 C13 N2 123.2(6)
O1 C13 C14 121.3(6)
N2 C13 C14 115.4(6)
C15 C14 C13 117.1(6)
C19 C14 C13 124.2(6)
C19 C14 C15 118.7(6)
C14 C15 H15 119.4
C16 C15 C14 121.2(8)
C16 C15 H15 119.4
C15 C16 H16 120.3
C17 C16 C15 119.4(8)
C17 C16 H16 120.3
C16 C17 H17 119.1
C16 C17 C18 121.7(7)
C18 C17 H17 119.1
C17 C18 H18 120.9
C17 C18 C19 118.2(8)
C19 C18 H18 120.9
C14 C19 C18 120.8(7)
C14 C19 H19 119.6
C18 C19 H19 119.6
C21 C20 C1 121.4(5)
C21 C20 C29 118.9(5)
C29 C20 C1 119.5(5)
O2 C21 C20 123.2(5)
O2 C21 C22 115.0(6)
C20 C21 C22 121.8(6)
C21 C22 H22 120.0
C23 C22 C21 120.1(7)
C23 C22 H22 120.0
C22 C23 H23 119.4
C22 C23 C24 121.2(6)
C24 C23 H23 119.4
C23 C24 C29 119.2(6)
C25 C24 C23 121.4(7)
C25 C24 C29 119.3(8)
C24 C25 H25 119.5
C26 C25 C24 121.1(8)
C26 C25 H25 119.5
C25 C26 H26 119.9
C25 C26 C27 120.3(8)
C27 C26 H26 119.9
C26 C27 H27 120.2
C28 C27 C26 119.7(8)
C28 C27 H27 120.2
C27 C28 H28 119.1
C27 C28 C29 121.7(7)
C29 C28 H28 119.1
C24 C29 C20 118.7(6)
C28 C29 C20 123.4(5)
C28 C29 C24 117.9(6)
C31 C30 C2 121.1(6)
C35 C30 C2 118.7(5)
C35 C30 C31 120.1(6)
C30 C31 C32 116.6(7)
C30 C31 C36 122.3(6)
C32 C31 C36 121.1(7)
C31 C32 H32 118.3
C33 C32 C31 123.4(7)
C33 C32 H32 118.3
C32 C33 H33 120.3
C32 C33 C34 119.4(7)
C34 C33 H33 120.3
C33 C34 H34 120.3
C33 C34 C35 119.4(8)
C35 C34 H34 120.3
C30 C35 H35 119.5
C34 C35 C30 121.0(7)
C34 C35 H35 119.5
C31 C36 H36A 109.5
C31 C36 H36B 109.5
C31 C36 H36C 109.5
H36A C36 H36B 109.5
H36A C36 H36C 109.5
H36B C36 H36C 109.5
C37 O3 H3 109.5
O3 C37 H37 106.4
O3 C37 C38 113.5(7)
O3 C37 C39 108.1(7)
C38 C37 H37 106.4
C38 C37 C39 115.3(9)
C39 C37 H37 106.4
C37 C38 H38A 109.5
C37 C38 H38B 109.5
C37 C38 H38C 109.5
H38A C38 H38B 109.5
H38A C38 H38C 109.5
H38B C38 H38C 109.5
C37 C39 H39A 109.5
C37 C39 H39B 109.5
C37 C39 H39C 109.5
H39A C39 H39B 109.5
H39A C39 H39C 109.5
H39B C39 H39C 109.5

loop_
_geom_bond_atom_site_label_1
_geom_bond_atom_site_label_2
_geom_bond_distance
Br1 C7 1.890(7)
O1 C13 1.220(8)
O2 H2 0.8200
O2 C21 1.363(8)
N1 N2 1.428(6)
N1 C1 1.495(7)
N1 C12 1.414(7)
N2 H2A 0.8600
N2 C13 1.344(8)
C1 H1 0.9800
C1 C2 1.565(8)
C1 C20 1.516(8)
C2 H2B 0.9800
C2 C3 1.509(8)
C2 C30 1.524(8)
C3 C4 1.416(8)
C3 C12 1.356(8)
C4 C5 1.429(9)
C4 C9 1.432(9)
C5 H5 0.9300
C5 C6 1.360(10)
C6 H6 0.9300
C6 C7 1.377(12)
C7 C8 1.350(12)
C8 H8 0.9300
C8 C9 1.417(9)
C9 C10 1.420(10)
C10 H10 0.9300
C10 C11 1.350(9)
C11 H11 0.9300
C11 C12 1.401(8)
C13 C14 1.500(8)
C14 C15 1.392(9)
C14 C19 1.378(9)
C15 H15 0.9300
C15 C16 1.363(10)
C16 H16 0.9300
C16 C17 1.359(12)
C17 H17 0.9300
C17 C18 1.389(11)
C18 H18 0.9300
C18 C19 1.390(9)
C19 H19 0.9300
C20 C21 1.372(8)
C20 C29 1.445(8)
C21 C22 1.405(9)
C22 H22 0.9300
C22 C23 1.350(10)
C23 H23 0.9300
C23 C24 1.417(10)
C24 C25 1.409(11)
C24 C29 1.418(9)
C25 H25 0.9300
C25 C26 1.346(12)
C26 H26 0.9300
C26 C27 1.406(11)
C27 H27 0.9300
C27 C28 1.367(9)
C28 H28 0.9300
C28 C29 1.398(9)
C30 C31 1.397(8)
C30 C35 1.392(9)
C31 C32 1.405(10)
C31 C36 1.491(11)
C32 H32 0.9300
C32 C33 1.356(11)
C33 H33 0.9300
C33 C34 1.378(12)
C34 H34 0.9300
C34 C35 1.386(10)
C35 H35 0.9300
C36 H36A 0.9600
C36 H36B 0.9600
C36 H36C 0.9600
O3 H3 0.8200
O3 C37 1.438(8)
C37 H37 0.9800
C37 C38 1.463(12)
C37 C39 1.462(11)
C38 H38A 0.9600
C38 H38B 0.9600
C38 H38C 0.9600
C39 H39A 0.9600
C39 H39B 0.9600
C39 H39C 0.9600

loop_
_geom_hbond_atom_site_label_D
_geom_hbond_atom_site_label_H
_geom_hbond_atom_site_label_A
_geom_hbond_distance_DH
_geom_hbond_distance_HA
_geom_hbond_distance_DA
_geom_hbond_angle_DHA
_geom_hbond_publ_flag
O2 H2 N1 0.82 1.95 2.656(6) 143.0 yes
O3 H3 O1 0.82 2.05 2.867(7) 175.6 yes

loop_
_geom_torsion_atom_site_label_1
_geom_torsion_atom_site_label_2
_geom_torsion_atom_site_label_3
_geom_torsion_atom_site_label_4
_geom_torsion
Br1 C7 C8 C9 -179.7(6)
O1 C13 C14 C15 -10.2(10)
O1 C13 C14 C19 167.6(6)
O2 C21 C22 C23 -176.7(6)
N1 N2 C13 O1 -2.8(9)
N1 N2 C13 C14 174.5(5)
N1 C1 C2 C3 -18.9(5)
N1 C1 C2 C30 -144.4(5)
N1 C1 C20 C21 -33.5(8)
N1 C1 C20 C29 152.1(5)
N2 N1 C1 C2 146.3(4)
N2 N1 C1 C20 -90.2(5)
N2 N1 C12 C3 -139.4(5)
N2 N1 C12 C11 47.1(8)
N2 C13 C14 C15 172.4(6)
N2 C13 C14 C19 -9.7(9)
C1 N1 N2 C13 131.8(5)
C1 N1 C12 C3 -13.1(6)
C1 N1 C12 C11 173.4(6)
C1 C2 C3 C4 -173.2(6)
C1 C2 C3 C12 12.4(6)
C1 C2 C30 C31 -110.0(6)
C1 C2 C30 C35 69.3(6)
C1 C20 C21 O2 1.6(9)
C1 C20 C21 C22 -177.6(6)
C1 C20 C29 C24 175.4(5)
C1 C20 C29 C28 -1.9(8)
C2 C1 C20 C21 84.4(7)
C2 C1 C20 C29 -90.1(6)
C2 C3 C4 C5 4.6(10)
C2 C3 C4 C9 -173.8(6)
C2 C3 C12 N1 -0.1(7)
C2 C3 C12 C11 173.6(6)
C2 C30 C31 C32 178.4(6)
C2 C30 C31 C36 -0.5(9)
C2 C30 C35 C34 -177.0(6)
C3 C2 C30 C31 133.2(6)
C3 C2 C30 C35 -47.5(7)
C3 C4 C5 C6 -179.0(7)
C3 C4 C9 C8 179.1(6)
C3 C4 C9 C10 1.1(9)
C4 C3 C12 N1 -175.1(5)
C4 C3 C12 C11 -1.4(9)
C4 C5 C6 C7 -0.4(12)
C4 C9 C10 C11 -1.3(10)
C5 C4 C9 C8 0.6(9)
C5 C4 C9 C10 -177.4(6)
C5 C6 C7 Br1 179.7(6)
C5 C6 C7 C8 1.6(15)
C6 C7 C8 C9 -1.6(14)
C7 C8 C9 C4 0.5(11)
C7 C8 C9 C10 178.4(8)
C8 C9 C10 C11 -179.2(7)
C9 C4 C5 C6 -0.6(10)
C9 C10 C11 C12 0.2(10)
C10 C11 C12 N1 174.1(6)
C10 C11 C12 C3 1.3(9)
C12 N1 N2 C13 -104.8(6)
C12 N1 C1 C2 19.9(6)
C12 N1 C1 C20 143.4(5)
C12 C3 C4 C5 178.6(6)
C12 C3 C4 C9 0.2(9)
C13 C14 C15 C16 178.1(7)
C13 C14 C19 C18 -176.8(6)
C14 C15 C16 C17 -1.9(12)
C15 C14 C19 C18 1.1(10)
C15 C16 C17 C18 2.4(13)
C16 C17 C18 C19 -1.2(12)
C17 C18 C19 C14 -0.6(11)
C19 C14 C15 C16 0.1(11)
C20 C1 C2 C3 -141.9(5)
C20 C1 C2 C30 92.6(6)
C20 C21 C22 C23 2.5(10)
C21 C20 C29 C24 0.8(8)
C21 C20 C29 C28 -176.5(5)
C21 C22 C23 C24 0.4(11)
C22 C23 C24 C25 175.2(7)
C22 C23 C24 C29 -2.6(10)
C23 C24 C25 C26 -177.8(8)
C23 C24 C29 C20 1.9(9)
C23 C24 C29 C28 179.4(6)
C24 C25 C26 C27 -0.9(13)
C25 C24 C29 C20 -175.9(6)
C25 C24 C29 C28 1.5(9)
C25 C26 C27 C28 0.1(12)
C26 C27 C28 C29 1.6(11)
C27 C28 C29 C20 175.0(6)
C27 C28 C29 C24 -2.3(9)
C29 C20 C21 O2 176.1(5)
C29 C20 C21 C22 -3.0(9)
C29 C24 C25 C26 0.1(12)
C30 C2 C3 C4 -51.3(8)
C30 C2 C3 C12 134.3(5)
C30 C31 C32 C33 -0.2(11)
C31 C30 C35 C34 2.3(9)
C31 C32 C33 C34 -0.1(12)
C32 C33 C34 C35 1.5(11)
C33 C34 C35 C30 -2.6(10)
C35 C30 C31 C32 -0.9(9)
C35 C30 C31 C36 -179.8(7)
C36 C31 C32 C33 178.7(8)
